data_1562703
loop_
_publ_author_name
'Lu, Hongcheng'
'Gautier, Romain'
'Li, Zuo-Xi'
'Jie, Wanqi'
'Liu, Zhengtang'
'Poeppelmeier, Kenneth R.'

_publ_section_title
;
 The dimeric [V2O2F8]4&#x2212; anion: Structural characterization of a
 magnetic basic-building-unit
;
_journal_name_full 'Journal of Solid State Chemistry'
_journal_page_first 105
_journal_page_last 109
_journal_paper_doi 10.1016/j.jssc.2013.01.021
_journal_volume 200
_journal_year 2013
_chemical_compound_source 'synthesis as described'
_chemical_formula_moiety 'C10 H11 N3, 0.5(F8 O2 V2)'
_chemical_formula_sum 'C10 H11 F4 N3 O V'
_chemical_formula_weight 316.16
_space_group_IT_number 2
_space_group_name_Hall '-P 1'
_space_group_name_H-M_alt 'P -1'
_symmetry_cell_setting triclinic
_symmetry_Int_Tables_number 2
_symmetry_space_group_name_Hall '-P 1'
_symmetry_space_group_name_H-M 'P -1'
_atom_sites_solution_hydrogens geom
_atom_sites_solution_primary direct
_atom_sites_solution_secondary difmap
_cell_angle_alpha 116.5011(19)
_cell_angle_beta 92.729(2)
_cell_angle_gamma 90.778(3)
_cell_formula_units_Z 2
_cell_length_a 6.8414(4)
_cell_length_b 9.4440(5)
_cell_length_c 10.4203(5)
_cell_measurement_reflns_used 8658
_cell_measurement_temperature 100(2)
_cell_measurement_theta_max 33.2455
_cell_measurement_theta_min 2.4252
_cell_measurement_wavelength 0.71073
_cell_volume 601.38(6)
_computing_cell_refinement 'SAINT V7.68A integration software'
_computing_data_collection 'Bruker APEX2 software'
_computing_data_reduction 'SORTAV (Blessing, 1995)'
_computing_molecular_graphics 'Ortep-3 for Windows (Farrugia, 1997)'
_computing_publication_material 'WinGX publication routines (Farrugia, 1999)'
_computing_structure_refinement 'SHELXL-97 (Sheldrick, 1997)'
_computing_structure_solution 'SIR97 (Giacovazzo et al, 1997)'
_diffrn_ambient_temperature 100(2)
_diffrn_detector 'APEX-II CCD'
_diffrn_measured_fraction_theta_full 0.998
_diffrn_measured_fraction_theta_max 0.998
_diffrn_measurement_device '\k-geometry diffractometer'
_diffrn_measurement_device_type 'Bruker APEX-II'
_diffrn_measurement_method '\f or \w oscillation scans'
_diffrn_orient_matrix_type 'x-axis to radiation source'
_diffrn_orient_matrix_UB_11 -0.133749
_diffrn_orient_matrix_UB_12 0.43881E-1
_diffrn_orient_matrix_UB_13 0.160197E-1
_diffrn_orient_matrix_UB_21 0.59631E-1
_diffrn_orient_matrix_UB_22 0.109862
_diffrn_orient_matrix_UB_23 0.497351E-1
_diffrn_orient_matrix_UB_31 -0.128397E-2
_diffrn_orient_matrix_UB_32 0.506809E-2
_diffrn_orient_matrix_UB_33 -0.938638E-1
_diffrn_radiation_monochromator graphite
_diffrn_radiation_probe x-ray
_diffrn_radiation_type MoK\a
_diffrn_radiation_wavelength 0.71069
_diffrn_reflns_av_R_equivalents 0.0248
_diffrn_reflns_av_unetI/netI 0.024
_diffrn_reflns_limit_h_max 10
_diffrn_reflns_limit_h_min -10
_diffrn_reflns_limit_k_max 14
_diffrn_reflns_limit_k_min -14
_diffrn_reflns_limit_l_max 15
_diffrn_reflns_limit_l_min -16
_diffrn_reflns_number 17201
_diffrn_reflns_theta_full 33.26
_diffrn_reflns_theta_max 33.26
_diffrn_reflns_theta_min 2.19
_diffrn_source 'sealed x-ray tube'
_exptl_absorpt_coefficient_mu 0.871
_exptl_absorpt_correction_T_max 0.747
_exptl_absorpt_correction_T_min 0.684
_exptl_absorpt_correction_type multi-scan
_exptl_absorpt_process_details
;
SADABS-2008/1 - Bruker AXS area detector scaling and absorption correction
;
_exptl_crystal_colour green
_exptl_crystal_density_diffrn 1.746
_exptl_crystal_density_method 'not measured'
_exptl_crystal_description block
_exptl_crystal_F_000 318
_exptl_crystal_size_max 0.249
_exptl_crystal_size_mid 0.122
_exptl_crystal_size_min 0.106
_refine_diff_density_max 1.047
_refine_diff_density_min -0.963
_refine_diff_density_rms 0.089
_refine_ls_extinction_method none
_refine_ls_goodness_of_fit_ref 1.046
_refine_ls_hydrogen_treatment constr
_refine_ls_matrix_type full
_refine_ls_number_parameters 172
_refine_ls_number_reflns 4626
_refine_ls_number_restraints 0
_refine_ls_restrained_S_all 1.046
_refine_ls_R_factor_all 0.0395
_refine_ls_R_factor_gt 0.0356
_refine_ls_shift/su_max 0.001
_refine_ls_shift/su_mean 0
_refine_ls_structure_factor_coef Fsqd
_refine_ls_weighting_details 'calc w=1/[\s^2^(Fo^2^)+(0.0486P)^2^+0.5565P] where P=(Fo^2^+2Fc^2^)/3'
_refine_ls_weighting_scheme calc
_refine_ls_wR_factor_gt 0.0961
_refine_ls_wR_factor_ref 0.0988
_reflns_number_gt 4213
_reflns_number_total 4626
_reflns_threshold_expression >2sigma(I)
_cod_data_source_file JSSC-2013-200-105.cif
_cod_data_source_block hl4_10_0m
_cod_original_cell_volume 601.37(6)
_cod_database_code 1562703

loop_
_symmetry_equiv_pos_as_xyz
'x, y, z'
'-x, -y, -z'

loop_
_atom_site_label
_atom_site_type_symbol
_atom_site_fract_x
_atom_site_fract_y
_atom_site_fract_z
_atom_site_U_iso_or_equiv
_atom_site_adp_type
_atom_site_occupancy
_atom_site_symmetry_multiplicity
_atom_site_calc_flag
_atom_site_refinement_flags
_atom_site_disorder_assembly
_atom_site_disorder_group
V1 V 0.17057(3) 0.63988(3) 0.58849(2) 0.01048(6) Uani 1 1 d . . .
F1 F 0.02822(12) 0.66138(10) 0.75323(8) 0.01326(15) Uani 1 1 d . . .
F4 F -0.08392(12) 0.60927(10) 0.48605(8) 0.01246(15) Uani 1 1 d . . .
F2 F 0.39665(13) 0.58534(12) 0.66845(9) 0.01823(17) Uani 1 1 d . . .
O1 O 0.22095(18) 0.82078(13) 0.62835(12) 0.0193(2) Uani 1 1 d . . .
F3 F 0.27825(15) 0.54483(12) 0.38582(10) 0.02190(19) Uani 1 1 d . . .
N2 N 0.27285(17) 0.74442(14) 1.21625(12) 0.0135(2) Uani 1 1 d . . .
H2B H 0.2951 0.6538 1.2138 0.02 Uiso 1 1 calc R . .
N3 N 0.29915(17) 0.43649(14) 1.05228(12) 0.0136(2) Uani 1 1 d . . .
H3B H 0.3166 0.5131 1.1374 0.02 Uiso 1 1 calc R . .
N1 N 0.20403(18) 0.61749(14) 0.96657(12) 0.0141(2) Uani 1 1 d . . .
H1B H 0.1658 0.6301 0.8926 0.021 Uiso 1 1 calc R . .
C10 C 0.23847(19) 0.46274(16) 0.94123(14) 0.0125(2) Uani 1 1 d . . .
C5 C 0.22290(19) 0.75044(16) 1.09214(14) 0.0129(2) Uani 1 1 d . . .
C8 C 0.2383(2) 0.18929(17) 0.77715(15) 0.0160(2) Uani 1 1 d . . .
H8A H 0.2168 0.1059 0.6856 0.024 Uiso 1 1 calc R . .
C9 C 0.2067(2) 0.34248(17) 0.79996(14) 0.0150(2) Uani 1 1 d . . .
H9A H 0.1662 0.3652 0.725 0.022 Uiso 1 1 calc R . .
C1 C 0.2895(2) 0.87547(17) 1.34520(15) 0.0172(2) Uani 1 1 d . . .
H1A H 0.3235 0.8658 1.4284 0.026 Uiso 1 1 calc R . .
C6 C 0.3321(2) 0.28633(16) 1.02640(14) 0.0142(2) Uani 1 1 d . . .
H6A H 0.3767 0.267 1.1026 0.021 Uiso 1 1 calc R . .
C7 C 0.3028(2) 0.15967(17) 0.89210(15) 0.0155(2) Uani 1 1 d . . .
H7A H 0.3253 0.0571 0.8782 0.023 Uiso 1 1 calc R . .
C3 C 0.2044(2) 1.03251(18) 1.22508(17) 0.0187(3) Uani 1 1 d . . .
H3A H 0.181 1.1309 1.2285 0.028 Uiso 1 1 calc R . .
C4 C 0.1883(2) 0.89979(17) 1.09649(16) 0.0163(2) Uani 1 1 d . . .
H4A H 0.1547 0.9075 1.0123 0.024 Uiso 1 1 calc R . .
C2 C 0.2563(2) 1.02152(18) 1.35290(16) 0.0201(3) Uani 1 1 d . . .
H2A H 0.2677 1.1118 1.4407 0.03 Uiso 1 1 calc R . .

loop_
_atom_site_aniso_label
_atom_site_aniso_U_11
_atom_site_aniso_U_22
_atom_site_aniso_U_33
_atom_site_aniso_U_23
_atom_site_aniso_U_13
_atom_site_aniso_U_12
V1 0.01197(10) 0.01075(10) 0.00814(10) 0.00373(7) 0.00026(7) 0.00085(7)
F1 0.0150(4) 0.0159(4) 0.0090(3) 0.0055(3) 0.0015(3) 0.0031(3)
F4 0.0139(3) 0.0126(3) 0.0113(3) 0.0057(3) -0.0004(3) 0.0031(3)
F2 0.0132(4) 0.0267(5) 0.0131(4) 0.0074(3) -0.0010(3) 0.0039(3)
O1 0.0262(5) 0.0140(4) 0.0154(4) 0.0046(4) 0.0024(4) -0.0022(4)
F3 0.0225(4) 0.0248(5) 0.0183(4) 0.0094(4) 0.0022(3) 0.0024(4)
N2 0.0156(5) 0.0132(5) 0.0127(5) 0.0067(4) 0.0009(4) 0.0012(4)
N3 0.0147(5) 0.0144(5) 0.0119(5) 0.0062(4) -0.0002(4) -0.0003(4)
N1 0.0167(5) 0.0155(5) 0.0115(4) 0.0075(4) -0.0007(4) 0.0012(4)
C10 0.0113(5) 0.0145(5) 0.0123(5) 0.0065(4) 0.0007(4) -0.0003(4)
C5 0.0113(5) 0.0152(5) 0.0135(5) 0.0075(4) 0.0016(4) 0.0018(4)
C8 0.0173(6) 0.0163(6) 0.0127(5) 0.0051(5) 0.0009(4) -0.0011(5)
C9 0.0161(6) 0.0174(6) 0.0111(5) 0.0062(5) -0.0004(4) -0.0011(4)
C1 0.0209(6) 0.0162(6) 0.0136(5) 0.0056(5) 0.0021(5) 0.0013(5)
C6 0.0154(5) 0.0154(6) 0.0132(5) 0.0077(5) 0.0008(4) 0.0007(4)
C7 0.0169(6) 0.0148(6) 0.0144(5) 0.0061(5) 0.0021(4) -0.0001(4)
C3 0.0217(6) 0.0154(6) 0.0211(6) 0.0094(5) 0.0062(5) 0.0051(5)
C4 0.0167(6) 0.0171(6) 0.0186(6) 0.0108(5) 0.0027(5) 0.0040(5)
C2 0.0272(7) 0.0148(6) 0.0167(6) 0.0053(5) 0.0049(5) 0.0027(5)

loop_
_atom_type_symbol
_atom_type_description
_atom_type_scat_dispersion_real
_atom_type_scat_dispersion_imag
_atom_type_scat_source
V V 0.3005 0.5294 'International Tables Vol C Tables 4.2.6.8 and 6.1.1.4'
F F 0.0171 0.0103 'International Tables Vol C Tables 4.2.6.8 and 6.1.1.4'
O O 0.0106 0.006 'International Tables Vol C Tables 4.2.6.8 and 6.1.1.4'
N N 0.0061 0.0033 'International Tables Vol C Tables 4.2.6.8 and 6.1.1.4'
C C 0.0033 0.0016 'International Tables Vol C Tables 4.2.6.8 and 6.1.1.4'
H H 0 0 'International Tables Vol C Tables 4.2.6.8 and 6.1.1.4'

loop_
_geom_angle_atom_site_label_1
_geom_angle_atom_site_label_2
_geom_angle_atom_site_label_3
_geom_angle
_geom_angle_site_symmetry_1
_geom_angle_site_symmetry_3
O1 V1 F2 101.73(5) . .
O1 V1 F4 100.69(5) . .
F2 V1 F4 157.58(4) . .
O1 V1 F1 101.31(5) . .
F2 V1 F1 89.39(4) . .
F4 V1 F1 86.73(4) . .
O1 V1 F3 96.49(5) . .
F2 V1 F3 92.31(4) . .
F4 V1 F3 84.65(4) . .
F1 V1 F3 161.39(4) . .
O1 V1 F4 173.96(5) . 2_566
F2 V1 F4 83.52(4) . 2_566
F4 V1 F4 74.07(4) . 2_566
F1 V1 F4 81.60(3) . 2_566
F3 V1 F4 80.18(4) . 2_566
V1 F4 V1 105.93(4) . 2_566
C5 N2 C1 122.77(12) . .
C5 N2 H2B 118.6 . .
C1 N2 H2B 118.6 . .
C10 N3 C6 117.77(12) . .
C10 N3 H3B 121.1 . .
C6 N3 H3B 121.1 . .
C5 N1 C10 128.36(11) . .
C5 N1 H1B 115.8 . .
C10 N1 H1B 115.8 . .
N3 C10 N1 118.32(12) . .
N3 C10 C9 123.68(13) . .
N1 C10 C9 117.99(12) . .
N2 C5 N1 121.09(12) . .
N2 C5 C4 118.45(13) . .
N1 C5 C4 120.46(12) . .
C9 C8 C7 119.84(13) . .
C9 C8 H8A 120.1 . .
C7 C8 H8A 120.1 . .
C8 C9 C10 117.24(12) . .
C8 C9 H9A 121.4 . .
C10 C9 H9A 121.4 . .
N2 C1 C2 120.13(13) . .
N2 C1 H1A 119.9 . .
C2 C1 H1A 119.9 . .
N3 C6 C7 123.05(12) . .
N3 C6 H6A 118.5 . .
C7 C6 H6A 118.5 . .
C6 C7 C8 118.40(13) . .
C6 C7 H7A 120.8 . .
C8 C7 H7A 120.8 . .
C4 C3 C2 120.44(14) . .
C4 C3 H3A 119.8 . .
C2 C3 H3A 119.8 . .
C3 C4 C5 119.50(13) . .
C3 C4 H4A 120.2 . .
C5 C4 H4A 120.2 . .
C1 C2 C3 118.70(14) . .
C1 C2 H2A 120.6 . .
C3 C2 H2A 120.6 . .

loop_
_geom_bond_atom_site_label_1
_geom_bond_atom_site_label_2
_geom_bond_distance
_geom_bond_site_symmetry_2
V1 O1 1.5960(11) .
V1 F2 1.9062(9) .
V1 F4 1.9464(8) .
V1 F1 1.9468(8) .
V1 F3 2.0695(10) .
V1 F4 2.1859(9) 2_566
F4 V1 2.1859(9) 2_566
N2 C5 1.3479(17) .
N2 C1 1.3593(18) .
N2 H2B 0.86 .
N3 C10 1.3364(17) .
N3 C6 1.3446(18) .
N3 H3B 0.86 .
N1 C5 1.3485(18) .
N1 C10 1.3899(18) .
N1 H1B 0.86 .
C10 C9 1.4053(19) .
C5 C4 1.4145(19) .
C8 C9 1.379(2) .
C8 C7 1.400(2) .
C8 H8A 0.93 .
C9 H9A 0.93 .
C1 C2 1.368(2) .
C1 H1A 0.93 .
C6 C7 1.3793(19) .
C6 H6A 0.93 .
C7 H7A 0.93 .
C3 C4 1.365(2) .
C3 C2 1.411(2) .
C3 H3A 0.93 .
C4 H4A 0.93 .
C2 H2A 0.93 .
